data_7022226
loop_
_publ_author_name
'Femoni, Cristina'
'Muzzioli, Sara'
'Palazzi, Antonio'
'Stagni, Stefano'
'Zacchini, Stefano'
'Monti, Filippo'
'Accorsi, Gianluca'
'Bolognesi, Margherita'
'Armaroli, Nicola'
'Massi, Massimiliano'
'Valenti, Giovanni'
'Marcaccio, Massimo'

_publ_section_title
;
 New tetrazole-based Cu(I) homo- and heteroleptic complexes with various
 P^P ligands: synthesis, characterization, redox and photophysical
 properties.
;
_journal_issue 4
_journal_name_full 'Dalton transactions (Cambridge, England : 2003)'
_journal_page_first 997
_journal_page_last 1010
_journal_paper_doi 10.1039/c2dt32056h
_journal_volume 42
_journal_year 2013
_chemical_formula_sum 'C20 H26 B Cu F4 N10'
_chemical_formula_weight 556.86
_chemical_name_systematic
;
?
;
_space_group_IT_number 19
_symmetry_cell_setting orthorhombic
_symmetry_space_group_name_Hall 'P 2ac 2ab'
_symmetry_space_group_name_H-M 'P 21 21 21'
_atom_sites_solution_hydrogens geom
_atom_sites_solution_primary direct
_atom_sites_solution_secondary difmap
_audit_creation_method SHELXL-97
_cell_angle_alpha 90.00
_cell_angle_beta 90.00
_cell_angle_gamma 90.00
_cell_formula_units_Z 4
_cell_length_a 9.647(2)
_cell_length_b 12.310(3)
_cell_length_c 21.399(4)
_cell_measurement_reflns_used 9990
_cell_measurement_temperature 100(2)
_cell_measurement_theta_max 28.4095
_cell_measurement_theta_min 2.316
_cell_volume 2541.2(9)
_computing_cell_refinement 'APEX2 (Bruker AXS, 2006)'
_computing_data_collection 'APEX2 (Bruker AXS, 2006)'
_computing_data_reduction 'SAINT (Bruker AXS, 2004)'
_computing_molecular_graphics 'ORTEPIII (johnson, 1996)'
_computing_publication_material 'XCIF (Bruker AXS, 2001)'
_computing_structure_refinement 'SHELXL-97 (Sheldrick, 1997)'
_computing_structure_solution 'SHELXS-97 (Sheldrick, 1990)'
_diffrn_ambient_temperature 100(2)
_diffrn_measured_fraction_theta_full 0.990
_diffrn_measured_fraction_theta_max 0.990
_diffrn_measurement_device_type 'CCD area detector'
_diffrn_measurement_method 'phi and omega scans'
_diffrn_radiation_monochromator graphite
_diffrn_radiation_source 'fine-focus sealed tube'
_diffrn_radiation_type MoK\a
_diffrn_radiation_wavelength 0.71073
_diffrn_reflns_av_R_equivalents 0.0268
_diffrn_reflns_av_sigmaI/netI 0.0283
_diffrn_reflns_limit_h_max 12
_diffrn_reflns_limit_h_min -12
_diffrn_reflns_limit_k_max 15
_diffrn_reflns_limit_k_min -15
_diffrn_reflns_limit_l_max 28
_diffrn_reflns_limit_l_min -28
_diffrn_reflns_number 29121
_diffrn_reflns_theta_full 28.00
_diffrn_reflns_theta_max 28.00
_diffrn_reflns_theta_min 1.90
_exptl_absorpt_coefficient_mu 0.918
_exptl_absorpt_correction_T_max 0.8745
_exptl_absorpt_correction_T_min 0.8029
_exptl_absorpt_correction_type empirical
_exptl_absorpt_process_details
;
Data were corrected for Lorentz polarization and absorption
effects (empirical absorption correction SADABS).
R(int) = 0.1109 (selected reflections only, before parameter refinement)
R(int) = 0.0397 (selected reflections only, after parameter refinement)
;
_exptl_crystal_colour pale-yellow
_exptl_crystal_density_diffrn 1.456
_exptl_crystal_density_method 'not measured'
_exptl_crystal_description prism
_exptl_crystal_F_000 1144
_exptl_crystal_size_max 0.25
_exptl_crystal_size_mid 0.21
_exptl_crystal_size_min 0.15
_refine_diff_density_max 0.840
_refine_diff_density_min -0.347
_refine_diff_density_rms 0.060
_refine_ls_abs_structure_details 'Flack H D (1983), Acta Cryst. A39, 876-881'
_refine_ls_abs_structure_Flack 0.973(9)
_refine_ls_extinction_method none
_refine_ls_goodness_of_fit_ref 1.042
_refine_ls_hydrogen_treatment constr
_refine_ls_matrix_type full
_refine_ls_number_parameters 332
_refine_ls_number_reflns 6031
_refine_ls_number_restraints 0
_refine_ls_restrained_S_all 1.042
_refine_ls_R_factor_all 0.0344
_refine_ls_R_factor_gt 0.0313
_refine_ls_shift/su_max 0.001
_refine_ls_shift/su_mean 0.000
_refine_ls_structure_factor_coef Fsqd
_refine_ls_weighting_details 'calc w=1/[\s^2^(Fo^2^)+(0.0584P)^2^+0.5037P] where P=(Fo^2^+2Fc^2^)/3'
_refine_ls_weighting_scheme calc
_refine_ls_wR_factor_gt 0.0876
_refine_ls_wR_factor_ref 0.0896
_reflns_number_gt 5621
_reflns_number_total 6031
_reflns_threshold_expression >2sigma(I)
_cod_data_source_file c2dt32056h.txt
_cod_data_source_block p2121
_cod_original_sg_symbol_H-M P2(1)2(1)2(1)
_cod_database_code 7022226

loop_
_symmetry_equiv_pos_as_xyz
'x, y, z'
'-x+1/2, -y, z+1/2'
'-x, y+1/2, -z+1/2'
'x+1/2, -y+1/2, -z'

loop_
_atom_site_label
_atom_site_type_symbol
_atom_site_fract_x
_atom_site_fract_y
_atom_site_fract_z
_atom_site_U_iso_or_equiv
_atom_site_adp_type
_atom_site_occupancy
_atom_site_symmetry_multiplicity
_atom_site_calc_flag
_atom_site_refinement_flags
Cu1 Cu 0.07976(3) 0.72926(2) 1.013443(11) 0.02573(8) Uani 1 1 d .
N1 N 0.00989(18) 0.86934(14) 1.05045(8) 0.0203(3) Uani 1 1 d .
N2 N -0.07319(19) 0.95133(13) 1.03755(8) 0.0222(3) Uani 1 1 d .
N3 N -0.04501(16) 1.02586(13) 1.07987(8) 0.0186(3) Uani 1 1 d .
N4 N 0.05283(17) 0.99776(14) 1.12070(8) 0.0194(3) Uani 1 1 d .
N5 N 0.20683(16) 0.73414(15) 1.09051(7) 0.0186(3) Uani 1 1 d .
C1 C 0.0850(2) 0.89852(15) 1.10072(8) 0.0171(3) Uani 1 1 d .
C2 C 0.18791(19) 0.82301(16) 1.12671(9) 0.0180(4) Uani 1 1 d .
C3 C 0.2549(2) 0.83894(16) 1.18315(9) 0.0193(4) Uani 1 1 d .
H3 H 0.2389 0.9026 1.2072 0.023 Uiso 1 1 calc R
C4 C 0.3465(2) 0.75901(18) 1.20370(9) 0.0231(4) Uani 1 1 d .
H4 H 0.3936 0.7669 1.2424 0.028 Uiso 1 1 calc R
C5 C 0.3680(2) 0.66814(18) 1.16693(10) 0.0249(4) Uani 1 1 d .
H5 H 0.4298 0.6126 1.1801 0.030 Uiso 1 1 calc R
C6 C 0.2981(2) 0.65921(17) 1.11069(10) 0.0227(4) Uani 1 1 d .
H6 H 0.3153 0.5975 1.0852 0.027 Uiso 1 1 calc R
C7 C -0.1170(2) 1.13336(16) 1.08333(10) 0.0220(4) Uani 1 1 d .
C8 C -0.1853(2) 1.1388(2) 1.14739(10) 0.0292(5) Uani 1 1 d .
H8A H -0.2512 1.0786 1.1518 0.044 Uiso 1 1 calc R
H8B H -0.2346 1.2080 1.1517 0.044 Uiso 1 1 calc R
H8C H -0.1142 1.1332 1.1799 0.044 Uiso 1 1 calc R
C9 C -0.0059(2) 1.22200(19) 1.07569(11) 0.0295(4) Uani 1 1 d .
H9A H 0.0677 1.2108 1.1066 0.044 Uiso 1 1 calc R
H9B H -0.0481 1.2936 1.0821 0.044 Uiso 1 1 calc R
H9C H 0.0335 1.2181 1.0335 0.044 Uiso 1 1 calc R
C10 C -0.2227(2) 1.13951(18) 1.03017(10) 0.0270(4) Uani 1 1 d .
H10A H -0.1741 1.1375 0.9900 0.041 Uiso 1 1 calc R
H10B H -0.2753 1.2073 1.0335 0.041 Uiso 1 1 calc R
H10C H -0.2862 1.0776 1.0330 0.041 Uiso 1 1 calc R
N6 N 0.16059(17) 0.72955(16) 0.92559(8) 0.0228(3) Uani 1 1 d .
N7 N 0.24408(19) 0.78488(15) 0.88823(8) 0.0256(4) Uani 1 1 d .
N8 N 0.24244(17) 0.73195(16) 0.83450(8) 0.0226(3) Uani 1 1 d .
N9 N 0.16151(18) 0.64300(16) 0.83454(8) 0.0240(4) Uani 1 1 d .
N10 N -0.02313(18) 0.59816(14) 0.97987(8) 0.0209(3) Uani 1 1 d .
C11 C 0.11174(19) 0.64450(17) 0.89211(9) 0.0194(4) Uani 1 1 d .
C12 C 0.0140(2) 0.56922(17) 0.92111(9) 0.0206(4) Uani 1 1 d .
C13 C -0.0369(2) 0.47662(18) 0.89177(10) 0.0235(4) Uani 1 1 d .
H13 H -0.0097 0.4588 0.8503 0.028 Uiso 1 1 calc R
C14 C -0.1283(2) 0.41093(18) 0.92455(11) 0.0265(4) Uani 1 1 d .
H14 H -0.1616 0.3454 0.9065 0.032 Uiso 1 1 calc R
C15 C -0.1703(2) 0.44166(17) 0.98352(11) 0.0258(4) Uani 1 1 d .
H15 H -0.2358 0.3993 1.0060 0.031 Uiso 1 1 calc R
C16 C -0.1151(2) 0.53586(16) 1.00970(10) 0.0238(4) Uani 1 1 d .
H16 H -0.1442 0.5566 1.0504 0.029 Uiso 1 1 calc R
C17 C 0.3179(2) 0.7708(2) 0.77806(9) 0.0276(4) Uani 1 1 d .
C18 C 0.4189(3) 0.8591(2) 0.79880(11) 0.0353(5) Uani 1 1 d .
H18A H 0.3668 0.9223 0.8138 0.053 Uiso 1 1 calc R
H18B H 0.4772 0.8805 0.7634 0.053 Uiso 1 1 calc R
H18C H 0.4776 0.8311 0.8325 0.053 Uiso 1 1 calc R
C19 C 0.2093(3) 0.8190(2) 0.73355(11) 0.0374(6) Uani 1 1 d .
H19A H 0.1425 0.7626 0.7218 0.056 Uiso 1 1 calc R
H19B H 0.2554 0.8466 0.6959 0.056 Uiso 1 1 calc R
H19C H 0.1606 0.8787 0.7545 0.056 Uiso 1 1 calc R
C20 C 0.3905(3) 0.6732(2) 0.74913(11) 0.0339(5) Uani 1 1 d .
H20A H 0.4547 0.6416 0.7796 0.051 Uiso 1 1 calc R
H20B H 0.4422 0.6964 0.7120 0.051 Uiso 1 1 calc R
H20C H 0.3214 0.6188 0.7371 0.051 Uiso 1 1 calc R
B1 B 0.5887(4) 0.4058(2) 0.13593(14) 0.0423(7) Uani 1 1 d .
F1 F 0.7336(2) 0.40162(15) 0.12833(12) 0.0685(6) Uani 1 1 d .
F2 F 0.5672(2) 0.45088(16) 0.19363(8) 0.0633(5) Uani 1 1 d .
F3 F 0.5347(3) 0.4717(2) 0.09164(10) 0.1012(10) Uani 1 1 d .
F4 F 0.53861(19) 0.29982(17) 0.13834(13) 0.0743(7) Uani 1 1 d .

loop_
_atom_site_aniso_label
_atom_site_aniso_U_11
_atom_site_aniso_U_22
_atom_site_aniso_U_33
_atom_site_aniso_U_23
_atom_site_aniso_U_13
_atom_site_aniso_U_12
Cu1 0.03859(15) 0.02010(12) 0.01850(12) -0.00491(10) -0.00162(11) -0.00020(11)
N1 0.0215(8) 0.0186(8) 0.0209(8) -0.0007(6) -0.0026(6) 0.0017(6)
N2 0.0239(8) 0.0195(7) 0.0233(8) 0.0008(6) -0.0020(7) -0.0009(7)
N3 0.0193(8) 0.0166(7) 0.0200(7) 0.0004(6) 0.0003(6) 0.0013(6)
N4 0.0186(8) 0.0186(8) 0.0208(8) -0.0010(6) 0.0001(6) 0.0016(6)
N5 0.0194(7) 0.0179(7) 0.0186(7) 0.0015(7) 0.0022(6) 0.0011(7)
C1 0.0169(8) 0.0184(8) 0.0161(8) 0.0005(6) 0.0020(7) 0.0000(7)
C2 0.0156(8) 0.0181(9) 0.0202(9) 0.0016(7) 0.0042(7) 0.0004(7)
C3 0.0181(9) 0.0194(9) 0.0203(9) -0.0021(7) 0.0011(7) 0.0011(7)
C4 0.0190(9) 0.0285(11) 0.0217(8) 0.0018(8) -0.0013(7) 0.0017(8)
C5 0.0212(9) 0.0254(11) 0.0280(10) 0.0019(9) -0.0008(8) 0.0060(8)
C6 0.0242(9) 0.0201(9) 0.0240(9) -0.0017(8) 0.0039(8) 0.0031(8)
C7 0.0205(9) 0.0167(9) 0.0288(10) 0.0012(8) -0.0019(8) 0.0035(7)
C8 0.0262(11) 0.0305(11) 0.0310(11) -0.0013(9) -0.0001(9) 0.0088(9)
C9 0.0239(10) 0.0203(10) 0.0444(12) 0.0016(10) -0.0040(9) 0.0005(9)
C10 0.0240(10) 0.0241(10) 0.0329(11) 0.0044(8) -0.0052(8) 0.0034(8)
N6 0.0279(8) 0.0222(8) 0.0185(7) 0.0011(7) -0.0008(6) -0.0029(8)
N7 0.0302(9) 0.0275(9) 0.0190(7) 0.0014(7) -0.0016(7) -0.0026(8)
N8 0.0211(8) 0.0288(8) 0.0179(7) 0.0016(7) -0.0019(6) 0.0006(8)
N9 0.0215(8) 0.0314(9) 0.0190(8) -0.0016(7) -0.0024(7) -0.0004(7)
N10 0.0244(8) 0.0198(8) 0.0185(8) -0.0004(7) -0.0043(7) 0.0044(6)
C11 0.0188(9) 0.0227(9) 0.0168(8) -0.0013(7) -0.0050(7) 0.0045(7)
C12 0.0202(9) 0.0224(10) 0.0191(9) -0.0002(8) -0.0051(7) 0.0030(7)
C13 0.0221(9) 0.0272(10) 0.0211(9) -0.0057(8) -0.0051(8) 0.0026(8)
C14 0.0254(10) 0.0238(10) 0.0305(11) -0.0047(9) -0.0105(9) -0.0007(8)
C15 0.0252(10) 0.0234(9) 0.0288(10) 0.0038(9) -0.0036(9) -0.0008(8)
C16 0.0268(10) 0.0226(9) 0.0221(9) 0.0011(8) -0.0014(8) 0.0020(7)
C17 0.0255(10) 0.0364(11) 0.0208(9) 0.0079(9) 0.0023(8) 0.0016(10)
C18 0.0279(11) 0.0428(13) 0.0351(12) 0.0055(10) 0.0017(10) -0.0049(11)
C19 0.0295(11) 0.0563(16) 0.0264(11) 0.0162(11) 0.0000(9) 0.0063(11)
C20 0.0305(12) 0.0452(14) 0.0260(10) -0.0003(10) 0.0036(9) 0.0039(10)
B1 0.0551(18) 0.0342(14) 0.0376(14) 0.0072(12) 0.0062(14) 0.0197(15)
F1 0.0579(12) 0.0418(10) 0.1059(17) 0.0126(10) 0.0276(12) 0.0058(9)
F2 0.0865(14) 0.0571(11) 0.0462(9) 0.0077(8) 0.0062(10) 0.0306(11)
F3 0.147(2) 0.110(2) 0.0469(11) 0.0110(12) -0.0139(14) 0.0771(19)
F4 0.0398(10) 0.0550(12) 0.128(2) -0.0296(13) -0.0077(11) 0.0037(8)

loop_
_atom_type_symbol
_atom_type_description
_atom_type_scat_dispersion_real
_atom_type_scat_dispersion_imag
_atom_type_scat_source
C C 0.0033 0.0016 'International Tables Vol C Tables 4.2.6.8 and 6.1.1.4'
H H 0.0000 0.0000 'International Tables Vol C Tables 4.2.6.8 and 6.1.1.4'
B B 0.0013 0.0007 'International Tables Vol C Tables 4.2.6.8 and 6.1.1.4'
N N 0.0061 0.0033 'International Tables Vol C Tables 4.2.6.8 and 6.1.1.4'
F F 0.0171 0.0103 'International Tables Vol C Tables 4.2.6.8 and 6.1.1.4'
Cu Cu 0.3201 1.2651 'International Tables Vol C Tables 4.2.6.8 and 6.1.1.4'

loop_
_geom_angle_atom_site_label_1
_geom_angle_atom_site_label_2
_geom_angle_atom_site_label_3
_geom_angle
N1 Cu1 N10 131.10(7)
N1 Cu1 N6 119.34(8)
N10 Cu1 N6 82.04(7)
N1 Cu1 N5 81.90(7)
N10 Cu1 N5 126.86(7)
N6 Cu1 N5 120.83(7)
N2 N1 C1 106.88(16)
N2 N1 Cu1 140.99(14)
C1 N1 Cu1 111.26(13)
N3 N2 N1 105.30(16)
N2 N3 N4 114.60(16)
N2 N3 C7 123.65(16)
N4 N3 C7 121.74(16)
C1 N4 N3 101.12(16)
C6 N5 C2 117.29(17)
C6 N5 Cu1 128.85(14)
C2 N5 Cu1 113.74(13)
N4 C1 N1 112.10(17)
N4 C1 C2 128.07(17)
N1 C1 C2 119.84(17)
N5 C2 C3 123.47(18)
N5 C2 C1 112.70(17)
C3 C2 C1 123.79(18)
C2 C3 C4 118.13(18)
C2 C3 H3 120.9
C4 C3 H3 120.9
C5 C4 C3 119.09(19)
C5 C4 H4 120.5
C3 C4 H4 120.5
C4 C5 C6 119.09(19)
C4 C5 H5 120.5
C6 C5 H5 120.5
N5 C6 C5 122.90(19)
N5 C6 H6 118.6
C5 C6 H6 118.6
N3 C7 C8 106.52(17)
N3 C7 C10 108.44(17)
C8 C7 C10 112.28(17)
N3 C7 C9 107.38(16)
C8 C7 C9 111.49(19)
C10 C7 C9 110.50(18)
C7 C8 H8A 109.5
C7 C8 H8B 109.5
H8A C8 H8B 109.5
C7 C8 H8C 109.5
H8A C8 H8C 109.5
H8B C8 H8C 109.5
C7 C9 H9A 109.5
C7 C9 H9B 109.5
H9A C9 H9B 109.5
C7 C9 H9C 109.5
H9A C9 H9C 109.5
H9B C9 H9C 109.5
C7 C10 H10A 109.5
C7 C10 H10B 109.5
H10A C10 H10B 109.5
C7 C10 H10C 109.5
H10A C10 H10C 109.5
H10B C10 H10C 109.5
N7 N6 C11 106.87(16)
N7 N6 Cu1 142.37(15)
C11 N6 Cu1 110.75(14)
N8 N7 N6 105.34(17)
N7 N8 N9 114.07(16)
N7 N8 C17 122.78(19)
N9 N8 C17 123.08(17)
C11 N9 N8 101.54(17)
C16 N10 C12 117.92(19)
C16 N10 Cu1 127.84(15)
C12 N10 Cu1 114.14(14)
N9 C11 N6 112.19(19)
N9 C11 C12 128.43(19)
N6 C11 C12 119.38(18)
N10 C12 C13 122.8(2)
N10 C12 C11 113.46(18)
C13 C12 C11 123.77(19)
C14 C13 C12 118.3(2)
C14 C13 H13 120.9
C12 C13 H13 120.9
C15 C14 C13 119.3(2)
C15 C14 H14 120.3
C13 C14 H14 120.3
C14 C15 C16 119.0(2)
C14 C15 H15 120.5
C16 C15 H15 120.5
N10 C16 C15 122.6(2)
N10 C16 H16 118.7
C15 C16 H16 118.7
N8 C17 C20 107.5(2)
N8 C17 C18 107.76(17)
C20 C17 C18 112.74(19)
N8 C17 C19 107.06(17)
C20 C17 C19 111.5(2)
C18 C17 C19 109.9(2)
C17 C18 H18A 109.5
C17 C18 H18B 109.5
H18A C18 H18B 109.5
C17 C18 H18C 109.5
H18A C18 H18C 109.5
H18B C18 H18C 109.5
C17 C19 H19A 109.5
C17 C19 H19B 109.5
H19A C19 H19B 109.5
C17 C19 H19C 109.5
H19A C19 H19C 109.5
H19B C19 H19C 109.5
C17 C20 H20A 109.5
C17 C20 H20B 109.5
H20A C20 H20B 109.5
C17 C20 H20C 109.5
H20A C20 H20C 109.5
H20B C20 H20C 109.5
F3 B1 F2 109.3(2)
F3 B1 F4 117.0(3)
F2 B1 F4 107.1(3)
F3 B1 F1 108.9(3)
F2 B1 F1 105.6(3)
F4 B1 F1 108.3(2)

loop_
_geom_bond_atom_site_label_1
_geom_bond_atom_site_label_2
_geom_bond_distance
Cu1 N1 2.0136(17)
Cu1 N10 2.0262(18)
Cu1 N6 2.0353(17)
Cu1 N5 2.0557(16)
N1 N2 1.318(2)
N1 C1 1.346(3)
N2 N3 1.317(2)
N3 N4 1.332(2)
N3 C7 1.496(2)
N4 C1 1.331(3)
N5 C6 1.346(3)
N5 C2 1.353(3)
C1 C2 1.469(3)
C2 C3 1.384(3)
C3 C4 1.394(3)
C3 H3 0.9500
C4 C5 1.383(3)
C4 H4 0.9500
C5 C6 1.384(3)
C5 H5 0.9500
C6 H6 0.9500
C7 C8 1.523(3)
C7 C10 1.529(3)
C7 C9 1.538(3)
C8 H8A 0.9800
C8 H8B 0.9800
C8 H8C 0.9800
C9 H9A 0.9800
C9 H9B 0.9800
C9 H9C 0.9800
C10 H10A 0.9800
C10 H10B 0.9800
C10 H10C 0.9800
N6 N7 1.324(2)
N6 C11 1.353(3)
N7 N8 1.321(2)
N8 N9 1.345(3)
N8 C17 1.489(3)
N9 C11 1.322(3)
N10 C16 1.335(3)
N10 C12 1.355(3)
C11 C12 1.461(3)
C12 C13 1.391(3)
C13 C14 1.387(3)
C13 H13 0.9500
C14 C15 1.378(3)
C14 H14 0.9500
C15 C16 1.393(3)
C15 H15 0.9500
C16 H16 0.9500
C17 C20 1.522(3)
C17 C18 1.525(3)
C17 C19 1.536(3)
C18 H18A 0.9800
C18 H18B 0.9800
C18 H18C 0.9800
C19 H19A 0.9800
C19 H19B 0.9800
C19 H19C 0.9800
C20 H20A 0.9800
C20 H20B 0.9800
C20 H20C 0.9800
B1 F3 1.352(4)
B1 F2 1.369(4)
B1 F4 1.393(4)
B1 F1 1.409(4)

loop_
_geom_torsion_atom_site_label_1
_geom_torsion_atom_site_label_2
_geom_torsion_atom_site_label_3
_geom_torsion_atom_site_label_4
_geom_torsion
N10 Cu1 N1 N2 -54.9(3)
N6 Cu1 N1 N2 51.4(2)
N5 Cu1 N1 N2 172.3(2)
N10 Cu1 N1 C1 137.93(13)
N6 Cu1 N1 C1 -115.83(14)
N5 Cu1 N1 C1 5.09(13)
C1 N1 N2 N3 0.2(2)
Cu1 N1 N2 N3 -167.37(17)
N1 N2 N3 N4 -0.2(2)
N1 N2 N3 C7 -179.33(16)
N2 N3 N4 C1 0.1(2)
C7 N3 N4 C1 179.25(17)
N1 Cu1 N5 C6 174.81(18)
N10 Cu1 N5 C6 38.5(2)
N6 Cu1 N5 C6 -65.75(19)
N1 Cu1 N5 C2 -1.12(13)
N10 Cu1 N5 C2 -137.44(13)
N6 Cu1 N5 C2 118.32(14)
N3 N4 C1 N1 0.1(2)
N3 N4 C1 C2 -179.94(18)
N2 N1 C1 N4 -0.2(2)
Cu1 N1 C1 N4 171.48(13)
N2 N1 C1 C2 179.84(17)
Cu1 N1 C1 C2 -8.5(2)
C6 N5 C2 C3 -1.3(3)
Cu1 N5 C2 C3 175.09(15)
C6 N5 C2 C1 -179.25(17)
Cu1 N5 C2 C1 -2.8(2)
N4 C1 C2 N5 -172.24(18)
N1 C1 C2 N5 7.8(3)
N4 C1 C2 C3 9.9(3)
N1 C1 C2 C3 -170.12(18)
N5 C2 C3 C4 -0.1(3)
C1 C2 C3 C4 177.60(18)
C2 C3 C4 C5 0.7(3)
C3 C4 C5 C6 0.2(3)
C2 N5 C6 C5 2.2(3)
Cu1 N5 C6 C5 -173.57(16)
C4 C5 C6 N5 -1.7(3)
N2 N3 C7 C8 120.3(2)
N4 N3 C7 C8 -58.8(2)
N2 N3 C7 C10 -0.8(3)
N4 N3 C7 C10 -179.87(17)
N2 N3 C7 C9 -120.2(2)
N4 N3 C7 C9 60.7(2)
N1 Cu1 N6 N7 43.3(3)
N10 Cu1 N6 N7 176.4(2)
N5 Cu1 N6 N7 -55.2(3)
N1 Cu1 N6 C11 -135.41(13)
N10 Cu1 N6 C11 -2.33(14)
N5 Cu1 N6 C11 126.12(14)
C11 N6 N7 N8 0.0(2)
Cu1 N6 N7 N8 -178.72(18)
N6 N7 N8 N9 -0.3(2)
N6 N7 N8 C17 176.74(18)
N7 N8 N9 C11 0.4(2)
C17 N8 N9 C11 -176.57(18)
N1 Cu1 N10 C16 -57.2(2)
N6 Cu1 N10 C16 -179.56(18)
N5 Cu1 N10 C16 57.6(2)
N1 Cu1 N10 C12 126.56(14)
N6 Cu1 N10 C12 4.24(14)
N5 Cu1 N10 C12 -118.58(14)
N8 N9 C11 N6 -0.4(2)
N8 N9 C11 C12 178.68(19)
N7 N6 C11 N9 0.3(2)
Cu1 N6 C11 N9 179.44(14)
N7 N6 C11 C12 -178.91(17)
Cu1 N6 C11 C12 0.3(2)
C16 N10 C12 C13 -1.7(3)
Cu1 N10 C12 C13 174.89(15)
C16 N10 C12 C11 178.26(17)
Cu1 N10 C12 C11 -5.1(2)
N9 C11 C12 N10 -175.76(19)
N6 C11 C12 N10 3.3(3)
N9 C11 C12 C13 4.2(3)
N6 C11 C12 C13 -176.74(19)
N10 C12 C13 C14 -0.7(3)
C11 C12 C13 C14 179.34(19)
C12 C13 C14 C15 2.9(3)
C13 C14 C15 C16 -2.6(3)
C12 N10 C16 C15 2.0(3)
Cu1 N10 C16 C15 -174.11(15)
C14 C15 C16 N10 0.2(3)
N7 N8 C17 C20 135.7(2)
N9 N8 C17 C20 -47.5(2)
N7 N8 C17 C18 13.9(3)
N9 N8 C17 C18 -169.31(19)
N7 N8 C17 C19 -104.3(2)
N9 N8 C17 C19 72.5(3)
